data_2239646
loop_
_publ_author_name
'Corfield, Peter W. R.'

_publ_section_title
;
 A cyclooctatrienone complex of diiron hexacarbonyl
;
_journal_coeditor_code PK2527
_journal_issue 7
_journal_name_full 'Acta Crystallographica Section E'
_journal_page_first m254
_journal_paper_doi 10.1107/S1600536814012690
_journal_volume 70
_journal_year 2014
_chemical_formula_iupac '[Fe2 (C8 H8 O) (C O)6]'
_chemical_formula_moiety 'C14 H8 Fe2 O7'
_chemical_formula_sum 'C14 H8 Fe2 O7'
_chemical_formula_weight 399.90
_chemical_melting_point 428
_chemical_name_systematic
;
[\m-(2,6,7-\h:3,4,5-\h)-Cycloocta-2,4,6-trienone]bis(tricarbonyldiiron)(<i>Fe</i>---<i>Fe</i>)
;
_space_group_crystal_system triclinic
_space_group_IT_number 2
_space_group_name_H-M_alt 'P -1'
_symmetry_space_group_name_Hall '-P 1'
_symmetry_space_group_name_H-M 'P -1'
_atom_sites_solution_hydrogens geom
_atom_sites_solution_primary heavy
_atom_sites_solution_secondary difmap
_audit_creation_method SHELXL-97
_cell_angle_alpha 89.172(16)
_cell_angle_beta 83.82(3)
_cell_angle_gamma 74.54(2)
_cell_formula_units_Z 2
_cell_length_a 7.729(8)
_cell_length_b 8.258(8)
_cell_length_c 11.927(11)
_cell_measurement_reflns_used 12
_cell_measurement_temperature 296(3)
_cell_measurement_theta_max 25.48
_cell_measurement_theta_min 11.04
_cell_volume 729.4(12)
_computing_cell_refinement 'Corfield (1972)'
_computing_data_collection 'Corfield (1972)'
_computing_data_reduction
;
data reduction followed procedures in Corfield <i>et al.</i> (1973),
with p = 0.06
[data were averaged with a local version of SORTAV (Blessing, 1989),
and a
four-dimensional scaling procedure (XABS2; Parkin <i>et al.</i>, 1995)
was applied]
;
_computing_molecular_graphics 'ORTEPIII (Burnett & Johnson, 1996)'
_computing_publication_material 'SHELXL97 (Sheldrick, 2008)'
_computing_structure_refinement 'SHELXL97 (Sheldrick, 2008)'
_computing_structure_solution
;
local superposition program (Corfield, 1972)
;
_diffrn_ambient_temperature 296(3)
_diffrn_measured_fraction_theta_full 1.000
_diffrn_measured_fraction_theta_max 1.000
_diffrn_measurement_device_type 'Picker four-circle'
_diffrn_measurement_method '\q/2\q scans'
_diffrn_radiation_monochromator 'oriented graphite 200 reflection'
_diffrn_radiation_type MoK\a
_diffrn_radiation_wavelength 0.71070
_diffrn_reflns_av_R_equivalents 0.019
_diffrn_reflns_av_sigmaI/netI 0.0603
_diffrn_reflns_limit_h_max 10
_diffrn_reflns_limit_h_min -10
_diffrn_reflns_limit_k_max 11
_diffrn_reflns_limit_k_min -11
_diffrn_reflns_limit_l_max 16
_diffrn_reflns_limit_l_min 0
_diffrn_reflns_number 4520
_diffrn_reflns_theta_full 29.92
_diffrn_reflns_theta_max 29.92
_diffrn_reflns_theta_min 2.56
_diffrn_standards_decay_% 7.60(10)
_diffrn_standards_interval_count 500
_diffrn_standards_number 18
_exptl_absorpt_coefficient_mu 2.02
_exptl_absorpt_correction_T_max 0.58
_exptl_absorpt_correction_T_min 0.48
_exptl_absorpt_correction_type integration
_exptl_absorpt_process_details '(Busing & Levy, 1957)'
_exptl_crystal_colour red
_exptl_crystal_density_diffrn 1.821
_exptl_crystal_density_meas 1.83
_exptl_crystal_density_method
;
flotation in bromobenzene/bromoform mixture
;
_exptl_crystal_description block
_exptl_crystal_F_000 400
_exptl_crystal_size_max 0.5
_exptl_crystal_size_mid 0.4
_exptl_crystal_size_min 0.3
_refine_diff_density_max 0.339
_refine_diff_density_min -0.487
_refine_ls_extinction_method none
_refine_ls_goodness_of_fit_ref 1.110
_refine_ls_hydrogen_treatment constr
_refine_ls_matrix_type full
_refine_ls_number_parameters 208
_refine_ls_number_reflns 4226
_refine_ls_number_restraints 0
_refine_ls_restrained_S_all 1.110
_refine_ls_R_factor_all 0.0333
_refine_ls_R_factor_gt 0.0273
_refine_ls_shift/su_max 0.000
_refine_ls_shift/su_mean 0.000
_refine_ls_structure_factor_coef Fsqd
_refine_ls_weighting_details 'calc w=1/[\s^2^(Fo^2^)+0.0840P] where P=(Fo^2^+2Fc^2^)/3'
_refine_ls_weighting_scheme calc
_refine_ls_wR_factor_gt 0.0869
_refine_ls_wR_factor_ref 0.0906
_reflns_number_gt 3687
_reflns_number_total 4227
_reflns_threshold_expression I>2\s(I)
_cod_data_source_file pk2527sup1.cf
_cod_data_source_block I
_cod_database_code 2239646
_cod_database_fobs_code 2239646

loop_
_symmetry_equiv_pos_as_xyz
'x, y, z'
'-x, -y, -z'

loop_
_atom_site_type_symbol
_atom_site_label
_atom_site_fract_x
_atom_site_fract_y
_atom_site_fract_z
_atom_site_U_iso_or_equiv
_atom_site_adp_type
_atom_site_calc_flag
_atom_site_refinement_flags
_atom_site_occupancy
_atom_site_symmetry_multiplicity
Fe Fe1 0.23879(3) 0.27972(3) 0.177172(18) 0.03093(8) Uani d . 1 1
Fe Fe2 0.53855(3) 0.14576(3) 0.29382(2) 0.03417(8) Uani d . 1 1
C C11 0.0206(3) 0.3694(2) 0.13055(15) 0.0413(4) Uani d . 1 1
O O11 -0.1162(2) 0.4219(2) 0.09807(15) 0.0624(4) Uani d . 1 1
C C12 0.3569(3) 0.2465(2) 0.03568(15) 0.0432(4) Uani d . 1 1
O O12 0.4271(3) 0.2256(2) -0.05374(13) 0.0677(5) Uani d . 1 1
C C13 0.2055(3) 0.0741(2) 0.18355(15) 0.0394(3) Uani d . 1 1
O O13 0.1684(3) -0.05060(18) 0.18661(14) 0.0580(4) Uani d . 1 1
C C14 0.7292(3) 0.0818(2) 0.37346(17) 0.0450(4) Uani d . 1 1
O O14 0.8500(2) 0.0358(2) 0.42302(17) 0.0682(5) Uani d . 1 1
C C15 0.6776(3) 0.1002(3) 0.16087(18) 0.0483(4) Uani d . 1 1
O O15 0.7697(3) 0.0716(3) 0.07895(15) 0.0752(5) Uani d . 1 1
C C16 0.4823(3) -0.0514(2) 0.31890(17) 0.0442(4) Uani d . 1 1
O O16 0.4551(3) -0.17724(19) 0.33981(16) 0.0674(5) Uani d . 1 1
C C1 0.0240(2) 0.4664(2) 0.35754(15) 0.0414(4) Uani d . 1 1
O O1 -0.13837(19) 0.4908(2) 0.38358(13) 0.0571(4) Uani d . 1 1
C C2 0.1512(2) 0.2959(2) 0.35132(13) 0.0361(3) Uani d . 1 1
H H2 0.0868 0.2108 0.3725 0.043 Uiso calc R 1 1
C C3 0.3129(2) 0.2703(2) 0.41251(14) 0.0372(3) Uani d . 1 1
H H3 0.3051 0.2147 0.4853 0.045 Uiso calc R 1 1
C C4 0.4485(2) 0.3564(2) 0.39688(15) 0.0409(4) Uani d . 1 1
H H4 0.5158 0.3642 0.4608 0.049 Uiso calc R 1 1
C C5 0.5108(3) 0.4085(2) 0.29046(17) 0.0421(4) Uani d . 1 1
H H5 0.6234 0.4426 0.2868 0.051 Uiso calc R 1 1
C C6 0.4023(3) 0.4619(2) 0.19756(16) 0.0404(4) Uani d . 1 1
H H6 0.4715 0.4828 0.1277 0.049 Uiso calc R 1 1
C C7 0.2215(3) 0.5506(2) 0.20695(17) 0.0437(4) Uani d . 1 1
H H7 0.1860 0.6237 0.1432 0.052 Uiso calc R 1 1
C C8 0.1071(3) 0.6065(2) 0.31726(19) 0.0508(5) Uani d . 1 1
H H8A 0.0130 0.7082 0.3068 0.061 Uiso calc R 1 1
H H8B 0.1809 0.6296 0.3726 0.061 Uiso calc R 1 1

loop_
_atom_site_aniso_label
_atom_site_aniso_U_11
_atom_site_aniso_U_22
_atom_site_aniso_U_33
_atom_site_aniso_U_12
_atom_site_aniso_U_13
_atom_site_aniso_U_23
Fe1 0.03534(13) 0.02750(12) 0.03108(12) -0.01090(9) -0.00212(9) 0.00032(8)
Fe2 0.03353(13) 0.03090(12) 0.03838(13) -0.00883(9) -0.00396(9) -0.00376(9)
C11 0.0447(9) 0.0389(8) 0.0413(8) -0.0132(7) -0.0048(7) 0.0058(7)
O11 0.0474(8) 0.0741(10) 0.0661(10) -0.0131(8) -0.0181(7) 0.0176(8)
C12 0.0504(10) 0.0408(9) 0.0391(8) -0.0149(8) -0.0010(7) -0.0007(7)
O12 0.0817(12) 0.0784(11) 0.0412(8) -0.0256(10) 0.0131(8) -0.0061(7)
C13 0.0477(9) 0.0348(8) 0.0381(8) -0.0141(7) -0.0076(7) 0.0007(6)
O13 0.0793(11) 0.0389(7) 0.0653(9) -0.0293(7) -0.0165(8) 0.0043(6)
C14 0.0395(9) 0.0419(9) 0.0551(10) -0.0130(7) -0.0060(8) 0.0007(8)
O14 0.0513(10) 0.0718(10) 0.0879(12) -0.0195(8) -0.0297(9) 0.0192(9)
C15 0.0438(10) 0.0486(10) 0.0507(10) -0.0101(8) -0.0020(8) -0.0077(8)
O15 0.0625(11) 0.0987(14) 0.0587(10) -0.0190(10) 0.0148(8) -0.0195(9)
C16 0.0459(10) 0.0375(8) 0.0503(10) -0.0102(7) -0.0125(8) 0.0004(7)
O16 0.0865(13) 0.0418(8) 0.0838(12) -0.0274(8) -0.0280(10) 0.0138(8)
C1 0.0388(9) 0.0446(9) 0.0384(8) -0.0081(7) -0.0005(7) -0.0094(7)
O1 0.0356(7) 0.0722(10) 0.0586(8) -0.0081(7) 0.0032(6) -0.0170(7)
C2 0.0374(8) 0.0370(8) 0.0353(7) -0.0150(6) 0.0027(6) -0.0035(6)
C3 0.0437(9) 0.0357(7) 0.0316(7) -0.0105(7) -0.0006(6) -0.0048(6)
C4 0.0435(9) 0.0353(8) 0.0448(9) -0.0098(7) -0.0085(7) -0.0113(7)
C5 0.0401(9) 0.0331(8) 0.0571(10) -0.0175(7) -0.0025(8) -0.0062(7)
C6 0.0472(9) 0.0307(7) 0.0469(9) -0.0193(7) 0.0021(7) 0.0014(6)
C7 0.0512(10) 0.0284(7) 0.0532(10) -0.0138(7) -0.0057(8) 0.0046(7)
C8 0.0489(11) 0.0313(8) 0.0674(12) -0.0037(7) -0.0018(9) -0.0107(8)

loop_
_atom_type_symbol
_atom_type_description
_atom_type_scat_dispersion_real
_atom_type_scat_dispersion_imag
_atom_type_scat_source
Fe Fe 0.3463 0.8444 'International Tables Vol C Tables 4.2.6.8 and 6.1.1.4'
O O 0.0106 0.0060 'International Tables Vol C Tables 4.2.6.8 and 6.1.1.4'
C C 0.0033 0.0016 'International Tables Vol C Tables 4.2.6.8 and 6.1.1.4'
H H 0.0000 0.0000 'International Tables Vol C Tables 4.2.6.8 and 6.1.1.4'

loop_
_geom_angle_atom_site_label_1
_geom_angle_atom_site_label_2
_geom_angle_atom_site_label_3
_geom_angle_site_symmetry_3
_geom_angle
_geom_angle_publ_flag
C13 Fe1 C11 . 92.47(9) ?
C13 Fe1 C12 . 93.48(9) ?
C11 Fe1 C12 . 94.65(10) ?
C13 Fe1 C2 . 85.60(8) ?
C11 Fe1 C2 . 96.41(9) ?
C12 Fe1 C2 . 168.93(8) ?
C13 Fe1 C7 . 164.71(8) ?
C11 Fe1 C7 . 81.66(8) ?
C12 Fe1 C7 . 101.03(8) ?
C2 Fe1 C7 . 81.08(7) ?
C13 Fe1 C6 . 152.39(8) ?
C11 Fe1 C6 . 115.14(10) ?
C12 Fe1 C6 . 84.91(9) ?
C2 Fe1 C6 . 90.79(7) ?
C7 Fe1 C6 . 36.13(8) ?
C13 Fe1 Fe2 . 85.85(7) ?
C11 Fe1 Fe2 . 168.17(6) ?
C12 Fe1 Fe2 . 97.13(9) ?
C2 Fe1 Fe2 . 71.80(7) ?
C7 Fe1 Fe2 . 97.01(6) ?
C6 Fe1 Fe2 . 67.10(8) ?
C14 Fe2 C15 . 92.80(12) ?
C14 Fe2 C16 . 91.69(9) ?
C15 Fe2 C16 . 100.74(10) ?
C14 Fe2 C4 . 87.79(9) ?
C15 Fe2 C4 . 133.75(9) ?
C16 Fe2 C4 . 125.48(10) ?
C14 Fe2 C5 . 99.31(8) ?
C15 Fe2 C5 . 95.38(9) ?
C16 Fe2 C5 . 160.00(9) ?
C4 Fe2 C5 . 39.37(8) ?
C14 Fe2 C3 . 106.02(11) ?
C15 Fe2 C3 . 158.05(9) ?
C16 Fe2 C3 . 90.10(10) ?
C4 Fe2 C3 . 38.97(7) ?
C5 Fe2 C3 . 70.88(8) ?
C14 Fe2 Fe1 . 174.00(6) ?
C15 Fe2 Fe1 . 89.25(10) ?
C16 Fe2 Fe1 . 93.46(8) ?
C4 Fe2 Fe1 . 86.73(7) ?
C5 Fe2 Fe1 . 74.87(6) ?
C3 Fe2 Fe1 . 70.93(8) ?
O11 C11 Fe1 . 177.54(19) ?
O12 C12 Fe1 . 178.4(2) ?
O13 C13 Fe1 . 173.85(19) ?
O14 C14 Fe2 . 177.66(19) ?
C14 O14 O14 2_756 170.9(2) ?
O15 C15 Fe2 . 177.8(2) ?
O16 C16 Fe2 . 175.41(18) ?
O1 C1 C2 . 122.70(18) y
O1 C1 C8 . 122.10(18) y
C2 C1 C8 . 114.90(17) y
C3 C2 C1 . 117.09(15) y
C3 C2 Fe1 . 107.62(12) ?
C1 C2 Fe1 . 99.86(11) ?
C3 C2 H2 . 110.6 ?
C1 C2 H2 . 110.6 ?
Fe1 C2 H2 . 110.6 ?
C4 C3 C2 . 127.37(16) y
C4 C3 Fe2 . 66.83(11) ?
C2 C3 Fe2 . 105.68(12) ?
C4 C3 H3 . 114.9 ?
C2 C3 H3 . 114.9 ?
Fe2 C3 H3 . 114.9 ?
C5 C4 C3 . 123.23(16) y
C5 C4 Fe2 . 72.62(12) ?
C3 C4 Fe2 . 74.20(11) ?
C5 C4 H4 . 118.0 ?
C3 C4 H4 . 118.0 ?
Fe2 C4 H4 . 118.0 ?
C4 C5 C6 . 125.64(18) y
C4 C5 Fe2 . 68.01(10) ?
C6 C5 Fe2 . 102.46(11) ?
C4 C5 H5 . 115.9 ?
C6 C5 H5 . 115.9 ?
Fe2 C5 H5 . 115.9 ?
C7 C6 C5 . 126.10(18) y
C7 C6 Fe1 . 71.86(12) ?
C5 C6 Fe1 . 108.79(12) ?
C7 C6 H6 . 113.9 ?
C5 C6 H6 . 113.9 ?
Fe1 C6 H6 . 113.9 ?
C6 C7 C8 . 124.40(19) y
C6 C7 Fe1 . 72.01(10) ?
C8 C7 Fe1 . 108.43(12) ?
C6 C7 H7 . 114.6 ?
C8 C7 H7 . 114.6 ?
Fe1 C7 H7 . 114.6 ?
C7 C8 C1 . 107.95(15) y
C7 C8 H8A . 110.1 ?
C1 C8 H8A . 110.1 ?
C7 C8 H8B . 110.1 ?
C1 C8 H8B . 110.1 ?
H8A C8 H8B . 108.4 ?

loop_
_geom_bond_atom_site_label_1
_geom_bond_atom_site_label_2
_geom_bond_site_symmetry_2
_geom_bond_distance
_geom_bond_publ_flag
Fe1 C13 . 1.783(2) ?
Fe1 C11 . 1.796(2) ?
Fe1 C12 . 1.818(2) ?
Fe1 C2 . 2.109(2) ?
Fe1 C7 . 2.236(3) ?
Fe1 C6 . 2.238(2) ?
Fe1 Fe2 . 2.795(2) ?
Fe2 C14 . 1.795(2) ?
Fe2 C15 . 1.802(3) ?
Fe2 C16 . 1.807(2) ?
Fe2 C4 . 2.062(2) ?
Fe2 C5 . 2.123(3) ?
Fe2 C3 . 2.158(2) ?
C11 O11 . 1.138(3) ?
C12 O12 . 1.137(3) ?
C13 O13 . 1.140(2) ?
C14 O14 . 1.135(3) ?
O14 O14 2_756 3.042(4) ?
C15 O15 . 1.133(3) ?
C16 O16 . 1.133(3) ?
C1 O1 . 1.223(3) y
C1 C2 . 1.484(3) y
C2 C3 . 1.480(3) y
C2 H2 . 0.9800 ?
C3 C4 . 1.411(3) y
C3 H3 . 0.9800 ?
C4 C5 . 1.411(3) y
C4 H4 . 0.9800 ?
C5 C6 . 1.454(3) y
C5 H5 . 0.9800 ?
C6 C7 . 1.387(3) y
C6 H6 . 0.9800 ?
C7 C8 . 1.508(3) y
C7 H7 . 0.9800 ?
C8 H8A . 0.9700 ?
C8 H8B . 0.9700 ?
C8 C1 . 1.515(3) y

loop_
_geom_torsion_atom_site_label_1
_geom_torsion_atom_site_label_2
_geom_torsion_atom_site_label_3
_geom_torsion_atom_site_label_4
_geom_torsion
C1 C2 C3 C4 -58.8(2)
C2 C3 C4 C5 -36.3(3)
C3 C4 C5 C6 32.9(3)
C4 C5 C6 C7 34.9(3)
C5 C6 C7 C8 0.0(3)
C6 C7 C8 C1 -88.8(2)
C7 C8 C1 C2 46.3(2)
C8 C1 C2 C3 57.0(2)
O1 C1 C2 C3 -129.21(19)
O1 C1 C8 C7 -127.55(19)
